data_7036082
loop_
_publ_author_name
'Starobrat, A.'
'Tyszkiewicz, M. J.'
'Wegner, W.'
'Pancerz, D.'
'Or\/lowski, P A'
'Leszczy\'nski, P J'
'Fijalkowski, K. J.'
'Jaro\'n, T'
'Grochala, W.'

_publ_section_title
;
 Salts of highly fluorinated weakly coordinating anions as versatile
 precursors towards hydrogen storage materials.
;
_journal_issue 45
_journal_name_full 'Dalton transactions (Cambridge, England : 2003)'
_journal_page_first 19469
_journal_page_last 19477
_journal_paper_doi 10.1039/c5dt02005k
_journal_volume 44
_journal_year 2015
_chemical_formula_moiety '2(C4 H12 N), B4 H16 Mg'
_chemical_formula_sum 'C8 H40 B4 Mg N2'
_chemical_formula_weight 231.97
_chemical_name_systematic ' ?'
_space_group_IT_number 14
_symmetry_cell_setting monoclinic
_symmetry_Int_Tables_number 14
_symmetry_space_group_name_Hall '-P 2ybc'
_symmetry_space_group_name_H-M 'P 1 21/c 1'
_audit_update_record
;
2015-05-28 deposited with the CCDC.
2015-07-22 downloaded from the CCDC.
;
_cell_angle_alpha 90
_cell_angle_beta 119.790(16)
_cell_angle_gamma 90
_cell_formula_units_Z 4
_cell_length_a 9.4601(9)
_cell_length_b 12.9288(11)
_cell_length_c 19.082(3)
_cell_measurement_temperature 298
_cell_volume 2025.5(5)
_diffrn_ambient_temperature 298
_diffrn_detector one-dimensional
_diffrn_detector_type LYNXEYE
_diffrn_measurement_device_type 'Bruker D8 Discover'
_diffrn_radiation_monochromator none
_diffrn_radiation_probe x-ray
_diffrn_radiation_type 'Cu K\a'
_diffrn_radiation_wavelength 1.5418
_exptl_absorpt_coefficient_mu 0.566
_exptl_crystal_density_diffrn 0.7607
_exptl_crystal_F_000 80
_pd_char_colour white
_pd_instr_location ' ?'
_pd_meas_2theta_range_inc 0.015
_pd_meas_2theta_range_max 70.005
_pd_meas_2theta_range_min 6.000
_pd_meas_number_of_points 4172
_pd_meas_scan_method cont
_pd_prep_temperature 298
_pd_proc_2theta_range_inc 0.015
_pd_proc_2theta_range_max 70.005
_pd_proc_2theta_range_min 6
_pd_proc_ls_background_function '30 Legendre polynoms'
_pd_proc_ls_pref_orient_corr none
_pd_proc_ls_profile_function Pseudo-Voigt
_pd_proc_ls_prof_R_factor 0.0075
_pd_proc_ls_prof_wR_expected 0.0075
_pd_proc_ls_prof_wR_factor 0.0104
_pd_spec_mounting 'quartz capillary'
_pd_spec_mount_mode transmission
_pd_spec_shape cylinder
_pd_spec_size_axial 18
_pd_spec_size_equat 1
_refine_ls_goodness_of_fit_all 1.39
_refine_ls_hydrogen_treatment refall
_refine_ls_number_constraints 0
_refine_ls_number_parameters 212
_refine_ls_number_restraints 138
_refine_ls_R_factor_all 0.0511
_refine_ls_R_factor_gt 0.0413
_refine_ls_shift/su_max 0.0430
_refine_ls_shift/su_mean 0.0119
_refine_ls_weighting_scheme sigma
_refine_ls_wR_factor_all 0.0346
_refine_ls_wR_factor_gt 0.0342
_cod_data_source_file c5dt02005k1.cif
_cod_data_source_block I
_cod_depositor_comments 'Adding full bibliography for 7036082--7036084.cif.'
_cod_original_sg_symbol_H-M 'P 21/c'
_cod_original_formula_sum 'C8 H40 B4 Mg1 N2'
_cod_database_code 7036082

loop_
_space_group_symop_id
_space_group_symop_operation_xyz
1 x,y,z
2 -x,y+1/2,-z+1/2
3 -x,-y,-z
4 x,-y+1/2,z+1/2

loop_
_atom_site_label
_atom_site_type_symbol
_atom_site_fract_x
_atom_site_fract_y
_atom_site_fract_z
_atom_site_adp_type
_atom_site_U_iso_or_equiv
_atom_site_site_symmetry_multiplicity
_atom_site_occupancy
_atom_site_calc_flag
H1 H 0.948(10) 0.734(3) 0.559(6) Uiso 0.1907 4 1 d
H2 H 1.083(8) 0.882(10) 0.663(9) Uiso 0.1907 4 1 d
H3 H 0.86(2) 0.90(2) 0.697(11) Uiso 0.1907 4 1 d
H4 H 0.71(3) 0.83(2) 0.469(3) Uiso 0.1907 4 1 d
H5 H 0.675(18) 0.89(2) 0.625(6) Uiso 0.1907 4 1 d
H6 H 0.72(3) 0.948(11) 0.500(11) Uiso 0.1907 4 1 d
H7 H 1.007(19) 0.917(15) 0.568(6) Uiso 0.1907 4 1 d
H8 H 0.960(7) 0.714(2) 0.647(3) Uiso 0.1907 4 1 d
C9 C 0.888(5) 0.7387(17) 0.590(3) Uiso 0.159(16) 4 1 d
H10 H 0.788(6) 0.695(2) 0.563443 Uiso 0.1907 4 1 d
C11 C 0.985(5) 0.912(2) 0.615(3) Uiso 0.159(16) 4 1 d
H12 H 0.962(13) 0.982(6) 0.628(14) Uiso 0.1907 4 1 d
C13 C 0.786(5) 0.856(3) 0.652(2) Uiso 0.159(16) 4 1 d
H14 H 0.78(4) 0.786(6) 0.674(16) Uiso 0.1907 4 1 d
C15 C 0.710(5) 0.874(3) 0.5105(17) Uiso 0.159(16) 4 1 d
H16 H 0.602(6) 0.87(3) 0.508(9) Uiso 0.1907 4 1 d
N17 N 0.843(4) 0.8443(11) 0.5916(13) Uiso 0.10(2) 4 1 d
H18 H 0.594(15) 0.57(2) 0.235(10) Uiso 0.1907 4 1 d
H19 H 0.649(16) 0.637(8) 0.389(11) Uiso 0.1907 4 1 d
H20 H 0.551(5) 0.365(3) 0.270(4) Uiso 0.1907 4 1 d
H21 H 0.323(4) 0.496(5) 0.286(4) Uiso 0.1907 4 1 d
H22 H 0.684(6) 0.369(3) 0.367(3) Uiso 0.1907 4 1 d
H23 H 0.437(9) 0.525(5) 0.382(5) Uiso 0.1907 4 1 d
H24 H 0.71(3) 0.532(15) 0.4434(18) Uiso 0.1907 4 1 d
H25 H 0.47(3) 0.635(8) 0.258(6) Uiso 0.1907 4 1 d
C26 C 0.506(6) 0.565(2) 0.2493(17) Uiso 0.159(16) 4 1 d
H27 H 0.41(2) 0.529(12) 0.205(4) Uiso 0.1907 4 1 d
C28 C 0.689(5) 0.565(2) 0.3918(18) Uiso 0.159(16) 4 1 d
H29 H 0.793(13) 0.57(2) 0.389(11) Uiso 0.1907 4 1 d
C30 C 0.637(4) 0.408(2) 0.315(2) Uiso 0.159(16) 4 1 d
H31 H 0.726(4) 0.424(4) 0.302422 Uiso 0.1907 4 1 d
C32 C 0.428(4) 0.481(3) 0.337(3) Uiso 0.159(16) 4 1 d
H33 H 0.432(5) 0.406(4) 0.350758 Uiso 0.1907 4 1 d
N34 N 0.565(3) 0.5048(9) 0.3227(8) Uiso 0.10(3) 4 1 d
B35 B 0.837(10) 0.443(3) 0.595(3) Uiso 0.159(16) 4 1 d
H36 H 0.942(13) 0.393(4) 0.637(12) Uiso 0.1907 4 1 d
H37 H 0.80(3) 0.491(4) 0.631(14) Uiso 0.1907 4 1 d
H38 H 0.87(4) 0.494(4) 0.560(14) Uiso 0.1907 4 1 d
H39 H 0.733(16) 0.393(4) 0.552(12) Uiso 0.1907 4 1 d
B40 B 0.734(8) 0.190(3) 0.457(2) Uiso 0.159(16) 4 1 d
H41 H 0.72(3) 0.271(7) 0.472(3) Uiso 0.1907 4 1 d
H42 H 0.611(15) 0.15(2) 0.419(7) Uiso 0.1907 4 1 d
H43 H 0.801(18) 0.19(2) 0.422(7) Uiso 0.1907 4 1 d
H44 H 0.80(3) 0.144(6) 0.513(3) Uiso 0.1907 4 1 d
B45 B 0.680(8) 0.195(6) 0.653(4) Uiso 0.159(16) 4 1 d
H46 H 0.61(3) 0.246(9) 0.674(18) Uiso 0.1907 4 1 d
H47 H 0.66(4) 0.112(7) 0.664(19) Uiso 0.1907 4 1 d
H48 H 0.632(12) 0.21(3) 0.587(4) Uiso 0.1907 4 1 d
H49 H 0.813(10) 0.21(2) 0.687(3) Uiso 0.1907 4 1 d
B50 B 1.120(6) 0.198(5) 0.655(4) Uiso 0.159(16) 4 1 d
H51 H 1.051(11) 0.212(18) 0.688(3) Uiso 0.1907 4 1 d
H52 H 1.228(6) 0.250(7) 0.680(14) Uiso 0.1907 4 1 d
H53 H 1.161(8) 0.116(6) 0.663(13) Uiso 0.1907 4 1 d
H54 H 1.039(12) 0.215(17) 0.589(4) Uiso 0.1907 4 1 d
Mg1 Mg 0.838(4) 0.2554(19) 0.5929(18) Uiso 0.116(10) 4 1 d

loop_
_atom_type_symbol
_atom_type_scat_dispersion_real
_atom_type_scat_dispersion_imag
_atom_type_scat_source
C 0.0181 0.0091 'International Tables Vol C tables 4.2.6.8 and 6.1.1.1'
H 0.0000 0.0000 'International Tables Vol C tables 4.2.6.8 and 6.1.1.1'
B 0.0090 0.0039 'International Tables Vol C tables 4.2.6.8 and 6.1.1.1'
Mg 0.1719 0.1771 'International Tables Vol C tables 4.2.6.8 and 6.1.1.1'
N 0.0311 0.0180 'International Tables Vol C tables 4.2.6.8 and 6.1.1.1'

loop_
_geom_angle_atom_site_label_1
_geom_angle_atom_site_label_2
_geom_angle_atom_site_label_3
_geom_angle
C9 N17 C11 109(3)
C9 N17 C13 109(3)
C9 N17 C15 109(2)
C11 N17 C13 109(3)
C11 N17 C15 109(3)
C13 N17 C15 109(3)
B35 Mg1 B40 111(2)
B35 Mg1 B45 108(3)
B35 Mg1 B50 108(3)
B40 Mg1 B45 112(3)
B40 Mg1 B50 100(3)
B45 Mg1 B50 117(2)

loop_
_geom_bond_atom_site_label_1
_geom_bond_atom_site_label_2
_geom_bond_distance
C9 N17 1.43(3)
C11 N17 1.48(5)
C13 N17 1.50(6)
C15 N17 1.48(3)
C26 N34 1.45(3)
C28 N34 1.48(3)
C30 N34 1.47(4)
C32 N34 1.48(6)
B35 H36 1.12(11)
B35 H37 1.1(3)
B35 H38 1.1(3)
B35 H39 1.12(12)
B40 H41 1.12(12)
B40 H42 1.12(16)
B40 H43 1.1(2)
B40 H44 1.12(8)
B45 H46 1.1(3)
B45 H47 1.12(17)
B45 H48 1.12(10)
B45 H49 1.12(13)
B50 H51 1.13(14)
B50 H52 1.12(9)
B50 H53 1.12(9)
B50 H54 1.12(10)
Mg1 B35 2.42(5)
Mg1 H36 2.00(7)
Mg1 H39 2.00(8)
Mg1 B40 2.43(5)
Mg1 H41 2.01(5)
Mg1 H44 2.00(10)
Mg1 B45 2.42(9)
Mg1 H48 2.00(16)
Mg1 H49 2.00(12)
Mg1 B50 2.43(6)
Mg1 H51 2.00(10)
Mg1 H54 2.00(13)

loop_
_restr_distance_atom_site_label_1
_restr_distance_atom_site_label_2
_restr_distance_target
_restr_distance_target_weight_param
B35 H36 1.12 0.01
B35 H37 1.12 0.01
B35 H38 1.12 0.01
B35 H39 1.12 0.01
B40 H41 1.12 0.01
B40 H42 1.12 0.01
B40 H43 1.12 0.01
B40 H44 1.12 0.01
B45 H46 1.12 0.01
B45 H47 1.12 0.01
B45 H48 1.12 0.01
B45 H49 1.12 0.01
B50 H51 1.12 0.01
B50 H52 1.12 0.01
B50 H53 1.12 0.01
B50 H54 1.12 0.01
N17 C9 1.5 0.01
N17 C11 1.5 0.01
N17 C13 1.5 0.01
N17 C15 1.5 0.01
N34 C26 1.5 0.01
N34 C28 1.5 0.01
N34 C30 1.5 0.01
N34 C32 1.5 0.01
C9 H1 1 0.01
C9 H8 1 0.01
C9 H10 1 0.01
C11 H2 1 0.01
C11 H7 1 0.01
C11 H12 1 0.01
C13 H3 1 0.01
C13 H5 1 0.01
C13 H14 1 0.01
C15 H4 1 0.01
C15 H6 1 0.01
C15 H16 1 0.01
C26 H18 1 0.01
C26 H25 1 0.01
C26 H27 1 0.01
C28 H19 1 0.01
C28 H24 1 0.01
C28 H29 1 0.01
C30 H20 1 0.01
C30 H22 1 0.01
C30 H31 1 0.01
C32 H21 1 0.01
C32 H23 1 0.01
C32 H33 1 0.01

loop_
_restr_angle_atom_site_label_1
_restr_angle_atom_site_label_2
_restr_angle_atom_site_label_3
_restr_angle_target
_restr_angle_target_weight_param
H41 B40 H43 109.47 0.01
H41 B40 H44 109.47 0.01
H42 B40 H43 109.47 0.01
H42 B40 H44 109.47 0.01
H43 B40 H44 109.47 0.01
H36 B35 H37 109.47 0.01
H36 B35 H38 109.47 0.01
H36 B35 H39 109.47 0.01
H37 B35 H38 109.47 0.01
H37 B35 H39 109.47 0.01
H38 B35 H39 109.47 0.01
H46 B45 H47 109.47 0.01
H46 B45 H48 109.47 0.01
H46 B45 H49 109.47 0.01
H47 B45 H48 109.47 0.01
H47 B45 H49 109.47 0.01
H48 B45 H49 109.47 0.01
H51 B50 H52 109.47 0.01
H51 B50 H53 109.47 0.01
H51 B50 H54 109.47 0.01
H52 B50 H53 109.47 0.01
H52 B50 H54 109.47 0.01
H53 B50 H54 109.47 0.01
C9 N17 C11 109.47 0.01
C9 N17 C13 109.47 0.01
C9 N17 C15 109.47 0.01
C11 N17 C13 109.47 0.01
C11 N17 C15 109.47 0.01
C13 N17 C15 109.47 0.01
C26 N34 C28 109.47 0.01
C26 N34 C30 109.47 0.01
C26 N34 C32 109.47 0.01
C28 N34 C30 109.47 0.01
C28 N34 C32 109.47 0.01
C30 N34 C32 109.47 0.01
H1 C9 H8 109.47 0.01
H1 C9 H10 109.47 0.01
H1 C9 N17 109.47 0.01
H8 C9 H10 109.47 0.01
H8 C9 N17 109.47 0.01
H10 C9 N17 109.47 0.01
H2 C11 H7 109.47 0.01
H2 C11 H12 109.47 0.01
H2 C11 N17 109.47 0.01
H7 C11 H12 109.47 0.01
H7 C11 N17 109.47 0.01
H12 C11 N17 109.47 0.01
H3 C13 H5 109.47 0.01
H3 C13 H14 109.47 0.01
H3 C13 N17 109.47 0.01
H5 C13 H14 109.47 0.01
H5 C13 N17 109.47 0.01
H14 C13 N17 109.47 0.01
H4 C15 H6 109.47 0.01
H4 C15 H16 109.47 0.01
H4 C15 N17 109.47 0.01
H6 C15 H16 109.47 0.01
H6 C15 N17 109.47 0.01
H16 C15 N17 109.47 0.01
H18 C26 H25 109.47 0.01
H18 C26 H27 109.47 0.01
H18 C26 N34 109.47 0.01
H25 C26 H27 109.47 0.01
H25 C26 N34 109.47 0.01
H27 C26 N34 109.47 0.01
H19 C28 H24 109.47 0.01
H19 C28 H29 109.47 0.01
H19 C28 N34 109.47 0.01
H24 C28 H29 109.47 0.01
H24 C28 N34 109.47 0.01
H29 C28 N34 109.47 0.01
H20 C30 H22 109.47 0.01
H20 C30 H31 109.47 0.01
H20 C30 N34 109.47 0.01
H22 C30 H31 109.47 0.01
H22 C30 N34 109.47 0.01
H31 C30 N34 109.47 0.01
H21 C32 H23 109.47 0.01
H21 C32 H33 109.47 0.01
H21 C32 N34 109.47 0.01
H23 C32 H33 109.47 0.01
H23 C32 N34 109.47 0.01
H33 C32 N34 109.47 0.01

loop_
_restr_equal_distance_atom_site_label_1
_restr_equal_distance_atom_site_label_2
_restr_equal_distance_class_class_id
_restr_equal_distance_class_target_weight_param
Mg1 H36 1 0.01
Mg1 H39 1 0.01
Mg1 H41 1 0.01
Mg1 H44 1 0.01
Mg1 H49 1 0.01
Mg1 H48 1 0.01
Mg1 H51 1 0.01
Mg1 H54 1 0.01
